data_4349343
loop_
_publ_author_name
'Osinski, Allen J.'
'Blesener, Tanner'
'Hasheminasab, Abed'
'Holstrom, Cole'
'Nemykin, Victor N.'
'Herrick, Richard S.'
'Ziegler, Christopher J.'

_publ_section_title
;
 Re(CO)<sub>3</sub>-Templated Synthesis of Semihemiporphyrazines.
;
_journal_issue 24
_journal_name_full 'Inorganic chemistry'
_journal_page_first 12527
_journal_page_last 12530
_journal_paper_doi 10.1021/acs.inorgchem.6b02558
_journal_volume 55
_journal_year 2016
_chemical_formula_sum 'C14 H8 Cl N4 O3 Re S'
_chemical_formula_weight 533.95
_space_group_crystal_system monoclinic
_space_group_IT_number 14
_space_group_name_Hall '-P 2yn'
_space_group_name_H-M_alt 'P 1 21/n 1'
_atom_sites_solution_hydrogens geom
_atom_sites_solution_primary direct
_atom_sites_solution_secondary difmap
_audit_creation_method SHELXL-2014/7
_cell_angle_alpha 90
_cell_angle_beta 103.904(2)
_cell_angle_gamma 90
_cell_formula_units_Z 4
_cell_length_a 13.6015(8)
_cell_length_b 7.9204(5)
_cell_length_c 22.5448(13)
_cell_measurement_reflns_used 9140
_cell_measurement_temperature 100(2)
_cell_measurement_theta_max 65.92
_cell_measurement_theta_min 5.94
_cell_volume 2357.6(2)
_computing_cell_refinement 'Bruker SAINT'
_computing_data_collection 'Bruker APEX2'
_computing_data_reduction 'Bruker SAINT'
_computing_molecular_graphics 'Bruker SHELXTL'
_computing_publication_material 'Bruker SHELXTL'
_computing_structure_refinement 'SHELXL-2014/7 (Sheldrick, 2014)'
_computing_structure_solution 'SHELXS-97 (Sheldrick, 2008)'
_diffrn_ambient_temperature 100(2)
_diffrn_measured_fraction_theta_full 0.969
_diffrn_measured_fraction_theta_max 0.969
_diffrn_measurement_device_type 'Bruker APEX-II CCD'
_diffrn_measurement_method '\f and \w scans'
_diffrn_radiation_type CuK\a
_diffrn_radiation_wavelength 1.54178
_diffrn_reflns_av_R_equivalents 0.0402
_diffrn_reflns_av_unetI/netI 0.0435
_diffrn_reflns_Laue_measured_fraction_full 0.969
_diffrn_reflns_Laue_measured_fraction_max 0.969
_diffrn_reflns_limit_h_max 14
_diffrn_reflns_limit_h_min -15
_diffrn_reflns_limit_k_max 9
_diffrn_reflns_limit_k_min -8
_diffrn_reflns_limit_l_max 26
_diffrn_reflns_limit_l_min -26
_diffrn_reflns_number 14156
_diffrn_reflns_point_group_measured_fraction_full 0.969
_diffrn_reflns_point_group_measured_fraction_max 0.969
_diffrn_reflns_theta_full 66.257
_diffrn_reflns_theta_max 66.257
_diffrn_reflns_theta_min 3.469
_diffrn_source 'sealed tube'
_exptl_absorpt_coefficient_mu 12.093
_exptl_absorpt_correction_T_max .7528
_exptl_absorpt_correction_T_min 0.4766
_exptl_absorpt_correction_type multi-scan
_exptl_absorpt_process_details SADABS
_exptl_crystal_colour Red
_exptl_crystal_density_diffrn 1.504
_exptl_crystal_density_meas ?
_exptl_crystal_density_method 'not measured'
_exptl_crystal_description Needle
_exptl_crystal_F_000 1008
_exptl_crystal_size_max .325
_exptl_crystal_size_mid .093
_exptl_crystal_size_min .085
_refine_diff_density_max 2.553
_refine_diff_density_min -0.969
_refine_diff_density_rms 0.197
_refine_ls_extinction_method none
_refine_ls_goodness_of_fit_ref 1.109
_refine_ls_hydrogen_treatment constr
_refine_ls_matrix_type full
_refine_ls_number_parameters 217
_refine_ls_number_reflns 4014
_refine_ls_number_restraints 0
_refine_ls_restrained_S_all 1.109
_refine_ls_R_factor_all 0.0496
_refine_ls_R_factor_gt 0.0475
_refine_ls_shift/su_max 0.000
_refine_ls_shift/su_mean 0.000
_refine_ls_structure_factor_coef Fsqd
_refine_ls_weighting_details 'w=1/[\s^2^(Fo^2^)+(0.0713P)^2^+10.7941P] where P=(Fo^2^+2Fc^2^)/3'
_refine_ls_weighting_scheme calc
_refine_ls_wR_factor_gt 0.1270
_refine_ls_wR_factor_ref 0.1289
_reflns_Friedel_coverage 0.000
_reflns_number_gt 3696
_reflns_number_total 4014
_reflns_threshold_expression 'I > 2\s(I)'
_cod_data_source_file ic6b02558_si_001.cif
_cod_data_source_block 1
_cod_depositor_comments
;
The following automatic conversions were performed:

data item '_exptl_crystal_density_meas' value 'not measured' was
changed to '?' -- the value is perceived as not measured.

Automatic conversion script
Id: cif_fix_values 6909 2019-04-08 15:41:33Z antanas 
;
_cod_original_sg_symbol_H-M 'P 21/n'
_cod_database_code 4349343
_shelx_shelxl_version_number 2014/7
_shelx_space_group_comment
;
The symmetry employed for this shelxl refinement is uniquely defined
by the following loop, which should always be used as a source of
symmetry information in preference to the above space-group names.
They are only intended as comments.
;
_platon_squeeze_void_probe_radius 1.20

loop_
_space_group_symop_operation_xyz
'x, y, z'
'-x+1/2, y+1/2, -z+1/2'
'-x, -y, -z'
'x-1/2, -y-1/2, z-1/2'

loop_
_atom_site_label
_atom_site_type_symbol
_atom_site_fract_x
_atom_site_fract_y
_atom_site_fract_z
_atom_site_U_iso_or_equiv
_atom_site_adp_type
_atom_site_occupancy
_atom_site_site_symmetry_order
_atom_site_calc_flag
_atom_site_refinement_flags_posn
_atom_site_refinement_flags_adp
C1 C 0.4701(5) 0.2392(9) 0.0885(3) 0.0315(14) Uani 1 1 d . .
C2 C 0.5187(4) 0.2777(8) 0.0379(3) 0.0267(12) Uani 1 1 d . .
C3 C 0.6096(5) 0.3504(8) 0.0363(3) 0.0310(14) Uani 1 1 d . .
H3 H 0.6545 0.3910 0.0725 0.037 Uiso 1 1 calc R U
C4 C 0.6336(5) 0.3627(8) -0.0195(3) 0.0331(15) Uani 1 1 d . .
H4 H 0.6955 0.4145 -0.0220 0.040 Uiso 1 1 calc R U
C5 C 0.5687(5) 0.3003(10) -0.0725(3) 0.0385(15) Uani 1 1 d . .
H5 H 0.5876 0.3080 -0.1103 0.046 Uiso 1 1 calc R U
C6 C 0.4765(5) 0.2268(8) -0.0706(3) 0.0317(13) Uani 1 1 d . .
H6 H 0.4316 0.1855 -0.1067 0.038 Uiso 1 1 calc R U
C7 C 0.4528(4) 0.2163(8) -0.0149(3) 0.0271(12) Uani 1 1 d . .
C8 C 0.3651(5) 0.1419(8) 0.0039(3) 0.0269(13) Uani 1 1 d . .
C9 C 0.2177(5) -0.0169(9) -0.0163(3) 0.0324(14) Uani 1 1 d . .
C10 C 0.0747(5) -0.2043(10) -0.0200(3) 0.0374(15) Uani 1 1 d . .
H10 H 0.0193 -0.2809 -0.0279 0.045 Uiso 1 1 calc R U
C11 C 0.1133(5) -0.1284(9) 0.0333(3) 0.0355(15) Uani 1 1 d . .
H11 H 0.0865 -0.1482 0.0679 0.043 Uiso 1 1 calc R U
C12 C 0.3076(5) 0.3076(10) 0.1772(3) 0.0365(15) Uani 1 1 d . .
C13 C 0.1412(6) 0.1170(9) 0.1495(3) 0.0397(17) Uani 1 1 d . .
C14 C 0.3216(5) -0.0441(10) 0.1671(3) 0.0359(16) Uani 1 1 d . .
Cl1 Cl 0.17227(12) 0.3668(2) 0.04462(7) 0.0347(4) Uani 1 1 d . .
N1 N 0.5120(4) 0.2642(8) 0.1455(2) 0.0350(13) Uani 1 1 d . .
H1A H 0.4808 0.2325 0.1736 0.042 Uiso 1 1 calc R U
H1B H 0.5718 0.3130 0.1563 0.042 Uiso 1 1 calc R U
N2 N 0.3777(4) 0.1648(7) 0.0667(2) 0.0317(12) Uani 1 1 d . .
N3 N 0.2940(4) 0.0643(7) -0.0344(2) 0.0327(12) Uani 1 1 d . .
N4 N 0.1919(4) -0.0227(8) 0.0361(2) 0.0335(12) Uani 1 1 d . .
O1 O 0.3320(4) 0.4061(8) 0.2139(2) 0.0491(13) Uani 1 1 d . .
O2 O 0.0722(4) 0.1084(7) 0.1698(2) 0.0422(12) Uani 1 1 d . .
O3 O 0.3559(5) -0.1506(7) 0.1984(2) 0.0471(14) Uani 1 1 d . .
Re1 Re 0.25729(2) 0.13917(4) 0.11454(2) 0.02965(15) Uani 1 1 d . .
S1 S 0.14067(13) -0.1417(2) -0.07183(8) 0.0369(4) Uani 1 1 d . .

loop_
_atom_site_aniso_label
_atom_site_aniso_U_11
_atom_site_aniso_U_22
_atom_site_aniso_U_33
_atom_site_aniso_U_23
_atom_site_aniso_U_13
_atom_site_aniso_U_12
C1 0.024(3) 0.047(4) 0.024(3) -0.001(3) 0.007(2) -0.001(3)
C2 0.025(3) 0.038(3) 0.018(3) 0.006(2) 0.007(2) 0.003(2)
C3 0.029(3) 0.038(4) 0.025(3) 0.002(2) 0.004(3) 0.002(2)
C4 0.030(3) 0.043(4) 0.028(3) -0.006(3) 0.010(3) -0.005(3)
C5 0.040(4) 0.053(4) 0.025(3) 0.001(3) 0.013(3) 0.001(3)
C6 0.041(4) 0.034(3) 0.021(3) -0.007(2) 0.009(3) -0.008(3)
C7 0.027(3) 0.033(3) 0.019(3) 0.001(2) 0.001(2) 0.000(2)
C8 0.027(3) 0.038(3) 0.015(3) 0.001(2) 0.003(2) -0.002(2)
C9 0.027(3) 0.042(4) 0.024(3) 0.002(3) -0.001(2) -0.001(3)
C10 0.034(3) 0.042(4) 0.036(4) 0.001(3) 0.007(3) -0.008(3)
C11 0.030(4) 0.043(4) 0.034(4) 0.002(3) 0.008(3) -0.002(3)
C12 0.033(3) 0.051(4) 0.025(3) 0.002(3) 0.006(3) 0.006(3)
C13 0.050(5) 0.043(4) 0.020(3) 0.004(3) -0.003(3) -0.002(3)
C14 0.031(3) 0.060(5) 0.017(3) -0.011(3) 0.006(3) -0.013(3)
Cl1 0.0293(8) 0.0469(9) 0.0262(8) 0.0031(6) 0.0035(6) -0.0069(6)
N1 0.029(3) 0.058(4) 0.018(2) -0.009(2) 0.004(2) -0.014(2)
N2 0.024(3) 0.050(3) 0.021(3) -0.004(2) 0.007(2) -0.007(2)
N3 0.030(3) 0.041(3) 0.026(3) 0.003(2) 0.003(2) -0.004(2)
N4 0.026(3) 0.049(3) 0.023(3) 0.006(2) 0.000(2) 0.000(2)
O1 0.038(3) 0.075(4) 0.033(3) -0.016(3) 0.006(2) -0.003(3)
O2 0.025(2) 0.077(4) 0.028(2) 0.008(2) 0.012(2) -0.006(2)
O3 0.055(3) 0.059(4) 0.025(3) 0.008(2) 0.006(2) 0.013(3)
Re1 0.0243(2) 0.0473(2) 0.0165(2) 0.00214(10) 0.00337(12) -0.00352(10)
S1 0.0299(8) 0.0496(10) 0.0273(8) -0.0030(6) -0.0008(6) -0.0100(6)

loop_
_atom_type_symbol
_atom_type_description
_atom_type_scat_dispersion_real
_atom_type_scat_dispersion_imag
_atom_type_scat_source
C C 0.0181 0.0091 'International Tables Vol C Tables 4.2.6.8 and 6.1.1.4'
H H 0.0000 0.0000 'International Tables Vol C Tables 4.2.6.8 and 6.1.1.4'
N N 0.0311 0.0180 'International Tables Vol C Tables 4.2.6.8 and 6.1.1.4'
O O 0.0492 0.0322 'International Tables Vol C Tables 4.2.6.8 and 6.1.1.4'
S S 0.3331 0.5567 'International Tables Vol C Tables 4.2.6.8 and 6.1.1.4'
Cl Cl 0.3639 0.7018 'International Tables Vol C Tables 4.2.6.8 and 6.1.1.4'
Re Re -5.2083 5.8923 'International Tables Vol C Tables 4.2.6.8 and 6.1.1.4'

loop_
_geom_angle_atom_site_label_1
_geom_angle_atom_site_label_2
_geom_angle_atom_site_label_3
_geom_angle
N1 C1 N2 125.0(6)
N1 C1 C2 124.3(6)
N2 C1 C2 110.7(5)
C3 C2 C7 121.4(6)
C3 C2 C1 132.8(6)
C7 C2 C1 105.7(5)
C2 C3 C4 117.8(6)
C2 C3 H3 121.1
C4 C3 H3 121.1
C3 C4 C5 121.1(6)
C3 C4 H4 119.4
C5 C4 H4 119.4
C6 C5 C4 120.8(6)
C6 C5 H5 119.6
C4 C5 H5 119.6
C7 C6 C5 117.7(6)
C7 C6 H6 121.2
C5 C6 H6 121.2
C6 C7 C2 121.0(6)
C6 C7 C8 132.0(6)
C2 C7 C8 106.9(5)
N3 C8 N2 129.2(6)
N3 C8 C7 121.6(6)
N2 C8 C7 109.1(5)
N4 C9 N3 132.3(6)
N4 C9 S1 112.6(5)
N3 C9 S1 115.1(5)
C11 C10 S1 109.1(5)
C11 C10 H10 125.4
S1 C10 H10 125.4
C10 C11 N4 117.3(7)
C10 C11 H11 121.4
N4 C11 H11 121.4
O1 C12 Re1 176.6(6)
O2 C13 Re1 178.2(7)
O3 C14 Re1 177.4(6)
C1 N1 H1A 120.0
C1 N1 H1B 120.0
H1A N1 H1B 120.0
C1 N2 C8 107.4(5)
C1 N2 Re1 126.6(4)
C8 N2 Re1 124.5(4)
C8 N3 C9 121.8(6)
C9 N4 C11 111.1(6)
C9 N4 Re1 124.2(5)
C11 N4 Re1 124.4(5)
C13 Re1 C14 88.6(3)
C13 Re1 C12 86.9(3)
C14 Re1 C12 92.4(3)
C13 Re1 N2 174.5(2)
C14 Re1 N2 95.1(2)
C12 Re1 N2 97.0(3)
C13 Re1 N4 93.6(3)
C14 Re1 N4 95.2(2)
C12 Re1 N4 172.4(3)
N2 Re1 N4 82.1(2)
C13 Re1 Cl1 91.3(2)
C14 Re1 Cl1 178.08(19)
C12 Re1 Cl1 89.5(2)
N2 Re1 Cl1 84.77(16)
N4 Re1 Cl1 82.88(15)
C10 S1 C9 89.9(3)

loop_
_geom_bond_atom_site_label_1
_geom_bond_atom_site_label_2
_geom_bond_distance
C1 N1 1.289(8)
C1 N2 1.368(8)
C1 C2 1.482(8)
C2 C3 1.373(9)
C2 C7 1.395(8)
C3 C4 1.378(10)
C3 H3 0.9500
C4 C5 1.394(10)
C4 H4 0.9500
C5 C6 1.391(10)
C5 H5 0.9500
C6 C7 1.374(9)
C6 H6 0.9500
C7 C8 1.481(9)
C8 N3 1.288(8)
C8 N2 1.395(8)
C9 N4 1.313(8)
C9 N3 1.363(9)
C9 S1 1.735(7)
C10 C11 1.334(10)
C10 S1 1.709(7)
C10 H10 0.9500
C11 N4 1.348(9)
C11 H11 0.9500
C12 O1 1.127(9)
C12 Re1 1.944(8)
C13 O2 1.141(10)
C13 Re1 1.935(9)
C14 O3 1.127(9)
C14 Re1 1.944(8)
Cl1 Re1 2.4893(16)
N1 H1A 0.8800
N1 H1B 0.8800
N2 Re1 2.176(5)
N4 Re1 2.192(6)

loop_
_platon_squeeze_void_nr
_platon_squeeze_void_average_x
_platon_squeeze_void_average_y
_platon_squeeze_void_average_z
_platon_squeeze_void_volume
_platon_squeeze_void_count_electrons
_platon_squeeze_void_content
1 0.250 -0.014 0.750 435 183 ' '
2 0.750 -0.041 0.250 435 183 ' '
